data_2233028
loop_
_publ_author_name
'Wang, Hai-Rong'
'Li, Guo-Ting'

_publ_section_title
;
 Tetraaquabis[3-(pyridin-4-yl)benzoato-\k<i>N</i>]cobalt(II)
;
_journal_coeditor_code YK2023
_journal_issue 12
_journal_name_full 'Acta Crystallographica Section E'
_journal_page_first m1743
_journal_paper_doi 10.1107/S1600536811046496
_journal_volume 67
_journal_year 2011
_chemical_formula_iupac '[Co (C12 H8 N O2)2 (H2 O)4]'
_chemical_formula_moiety 'C24 H24 Co N2 O8'
_chemical_formula_sum 'C24 H24 Co N2 O8'
_chemical_formula_weight 527.38
_chemical_name_systematic
;
Tetraaquabis[3-(pyridin-4-yl)benzoato-\k<i>N</i>]cobalt(II)
;
_space_group_IT_number 15
_symmetry_cell_setting monoclinic
_symmetry_space_group_name_Hall '-C 2yc'
_symmetry_space_group_name_H-M 'C 1 2/c 1'
_atom_sites_solution_hydrogens geom
_atom_sites_solution_primary direct
_atom_sites_solution_secondary difmap
_audit_creation_method SHELXL-97
_cell_angle_alpha 90.00
_cell_angle_beta 112.660(7)
_cell_angle_gamma 90.00
_cell_formula_units_Z 4
_cell_length_a 24.642(10)
_cell_length_b 7.128(3)
_cell_length_c 13.822(6)
_cell_measurement_reflns_used 981
_cell_measurement_temperature 296(2)
_cell_measurement_theta_max 21.26
_cell_measurement_theta_min 2.99
_cell_volume 2240.4(16)
_computing_cell_refinement 'SAINT (Siemens, 1994)'
_computing_data_collection 'SMART (Siemens, 1996)'
_computing_data_reduction 'SAINT (Siemens, 1994)'
_computing_molecular_graphics 'SHELXTL (Sheldrick, 2008)'
_computing_publication_material 'SHELXL97 (Sheldrick, 2008)'
_computing_structure_refinement 'SHELXL97 (Sheldrick, 2008)'
_computing_structure_solution 'SHELXS97 (Sheldrick, 2008)'
_diffrn_ambient_temperature 296(2)
_diffrn_measured_fraction_theta_full 0.993
_diffrn_measured_fraction_theta_max 0.993
_diffrn_measurement_device_type 'Siemens SMART CCD'
_diffrn_measurement_method '\w scan'
_diffrn_radiation_monochromator graphite
_diffrn_radiation_source 'fine-focus sealed tube'
_diffrn_radiation_type MoK\a
_diffrn_radiation_wavelength 0.71073
_diffrn_reflns_av_R_equivalents 0.0425
_diffrn_reflns_av_sigmaI/netI 0.0601
_diffrn_reflns_limit_h_max 29
_diffrn_reflns_limit_h_min -23
_diffrn_reflns_limit_k_max 8
_diffrn_reflns_limit_k_min -8
_diffrn_reflns_limit_l_max 16
_diffrn_reflns_limit_l_min -14
_diffrn_reflns_number 4423
_diffrn_reflns_theta_full 24.99
_diffrn_reflns_theta_max 24.99
_diffrn_reflns_theta_min 1.79
_exptl_absorpt_coefficient_mu 0.821
_exptl_absorpt_correction_type none
_exptl_crystal_colour red
_exptl_crystal_density_diffrn 1.564
_exptl_crystal_density_method 'not measured'
_exptl_crystal_description block
_exptl_crystal_F_000 1092
_exptl_crystal_size_max 0.27
_exptl_crystal_size_mid 0.21
_exptl_crystal_size_min 0.17
_refine_diff_density_max 0.631
_refine_diff_density_min -0.425
_refine_ls_extinction_method none
_refine_ls_goodness_of_fit_ref 1.016
_refine_ls_hydrogen_treatment mixed
_refine_ls_matrix_type full
_refine_ls_number_parameters 171
_refine_ls_number_reflns 1974
_refine_ls_number_restraints 4
_refine_ls_restrained_S_all 1.015
_refine_ls_R_factor_all 0.0671
_refine_ls_R_factor_gt 0.0489
_refine_ls_shift/su_max 0.000
_refine_ls_shift/su_mean 0.000
_refine_ls_structure_factor_coef Fsqd
_refine_ls_weighting_details 'calc w=1/[\s^2^(Fo^2^)+(0.0755P)^2^+0.0000P] where P=(Fo^2^+2Fc^2^)/3'
_refine_ls_weighting_scheme calc
_refine_ls_wR_factor_gt 0.1197
_refine_ls_wR_factor_ref 0.1311
_reflns_number_gt 1499
_reflns_number_total 1974
_reflns_threshold_expression I>2sigma(I)
_cod_data_source_file yk2023.cif
_cod_data_source_block I
_cod_original_sg_symbol_H-M 'C 2/c'
_cod_database_code 2233028
_cod_database_fobs_code 2233028

loop_
_symmetry_equiv_pos_as_xyz
'x, y, z'
'-x, y, -z+1/2'
'x+1/2, y+1/2, z'
'-x+1/2, y+1/2, -z+1/2'
'-x, -y, -z'
'x, -y, z-1/2'
'-x+1/2, -y+1/2, -z'
'x+1/2, -y+1/2, z-1/2'

loop_
_atom_site_type_symbol
_atom_site_label
_atom_site_fract_x
_atom_site_fract_y
_atom_site_fract_z
_atom_site_U_iso_or_equiv
_atom_site_adp_type
_atom_site_calc_flag
_atom_site_refinement_flags
_atom_site_occupancy
_atom_site_symmetry_multiplicity
Co Co1 0.5000 0.30197(9) 0.2500 0.0294(3) Uani d S 1 2
O O1 0.46997(11) 0.0853(4) 0.13933(19) 0.0381(6) Uani d D 1 1
O O2 0.46824(11) 0.5033(4) 0.1285(2) 0.0407(6) Uani d D 1 1
O O3 0.09455(11) 0.2256(4) 0.0359(2) 0.0515(8) Uani d . 1 1
O O4 0.03868(11) 0.2931(4) 0.1240(2) 0.0455(7) Uani d . 1 1
N N1 0.41603(12) 0.3126(4) 0.2633(2) 0.0322(7) Uani d . 1 1
C C1 0.08769(15) 0.2741(5) 0.1173(3) 0.0355(9) Uani d . 1 1
C C2 0.14247(15) 0.3156(5) 0.2136(3) 0.0306(8) Uani d . 1 1
C C3 0.13890(16) 0.3628(5) 0.3077(3) 0.0383(9) Uani d . 1 1
H H3 0.1017 0.3689 0.3134 0.046 Uiso calc R 1 1
C C4 0.18993(16) 0.4014(6) 0.3940(3) 0.0404(9) Uani d . 1 1
H H4 0.1876 0.4354 0.4587 0.049 Uiso calc R 1 1
C C5 0.24431(15) 0.3905(5) 0.3862(3) 0.0365(8) Uani d . 1 1
H H5 0.2790 0.4165 0.4459 0.044 Uiso calc R 1 1
C C6 0.24867(14) 0.3419(5) 0.2920(3) 0.0297(8) Uani d . 1 1
C C7 0.19680(14) 0.3043(5) 0.2059(3) 0.0302(8) Uani d . 1 1
H H7 0.1988 0.2703 0.1409 0.036 Uiso calc R 1 1
C C8 0.30666(14) 0.3304(5) 0.2826(3) 0.0300(8) Uani d . 1 1
C C9 0.35800(15) 0.2917(5) 0.3676(3) 0.0342(8) Uani d . 1 1
H H9 0.3569 0.2698 0.4346 0.041 Uiso calc R 1 1
C C10 0.41091(15) 0.2848(5) 0.3551(3) 0.0347(8) Uani d . 1 1
H H10 0.4456 0.2590 0.4149 0.042 Uiso calc R 1 1
C C11 0.36609(15) 0.3493(5) 0.1809(3) 0.0355(9) Uani d . 1 1
H H11 0.3683 0.3688 0.1144 0.043 Uiso calc R 1 1
C C12 0.31186(15) 0.3603(5) 0.1876(3) 0.0364(9) Uani d . 1 1
H H12 0.2779 0.3884 0.1269 0.044 Uiso calc R 1 1
H H1A 0.4545(17) 0.127(6) 0.0779(15) 0.055 Uiso d D 1 1
H H1B 0.4919(15) -0.001(4) 0.136(3) 0.055 Uiso d D 1 1
H H2B 0.4916(15) 0.591(4) 0.133(3) 0.055 Uiso d D 1 1
H H2A 0.4530(17) 0.448(6) 0.0706(18) 0.055 Uiso d D 1 1

loop_
_atom_site_aniso_label
_atom_site_aniso_U_11
_atom_site_aniso_U_22
_atom_site_aniso_U_33
_atom_site_aniso_U_12
_atom_site_aniso_U_13
_atom_site_aniso_U_23
Co1 0.0181(4) 0.0332(4) 0.0371(4) 0.000 0.0107(3) 0.000
O1 0.0348(15) 0.0390(16) 0.0428(14) 0.0036(12) 0.0175(12) -0.0014(12)
O2 0.0293(14) 0.0402(17) 0.0484(15) -0.0077(11) 0.0101(12) 0.0059(13)
O3 0.0313(15) 0.074(2) 0.0434(15) 0.0003(13) 0.0077(12) -0.0062(14)
O4 0.0228(14) 0.0398(15) 0.0731(19) 0.0005(11) 0.0173(13) -0.0009(13)
N1 0.0222(15) 0.0333(17) 0.0402(17) 0.0000(12) 0.0110(13) -0.0020(13)
C1 0.0241(19) 0.0287(19) 0.051(2) 0.0019(15) 0.0120(16) 0.0076(17)
C2 0.0240(18) 0.0275(18) 0.0398(18) 0.0035(14) 0.0118(15) 0.0058(15)
C3 0.031(2) 0.043(2) 0.048(2) 0.0082(16) 0.0229(17) 0.0083(17)
C4 0.034(2) 0.054(3) 0.0377(19) 0.0040(18) 0.0179(16) -0.0032(18)
C5 0.0264(19) 0.043(2) 0.039(2) -0.0014(16) 0.0107(15) -0.0029(17)
C6 0.0219(17) 0.0283(19) 0.0401(19) 0.0009(14) 0.0133(15) 0.0010(15)
C7 0.0247(18) 0.0315(19) 0.0367(18) -0.0017(15) 0.0146(15) -0.0006(15)
C8 0.0210(17) 0.0280(19) 0.0416(19) -0.0007(14) 0.0128(15) -0.0026(15)
C9 0.0242(18) 0.047(2) 0.0324(18) -0.0023(16) 0.0114(15) -0.0004(16)
C10 0.0222(18) 0.043(2) 0.0361(19) -0.0020(15) 0.0081(15) -0.0005(16)
C11 0.0224(18) 0.048(2) 0.0370(19) -0.0006(15) 0.0122(15) 0.0002(16)
C12 0.0238(18) 0.044(2) 0.040(2) 0.0017(16) 0.0114(15) -0.0008(17)

loop_
_atom_type_symbol
_atom_type_description
_atom_type_scat_dispersion_real
_atom_type_scat_dispersion_imag
_atom_type_scat_source
C C 0.0033 0.0016 'International Tables Vol C Tables 4.2.6.8 and 6.1.1.4'
H H 0.0000 0.0000 'International Tables Vol C Tables 4.2.6.8 and 6.1.1.4'
Co Co 0.3494 0.9721 'International Tables Vol C Tables 4.2.6.8 and 6.1.1.4'
N N 0.0061 0.0033 'International Tables Vol C Tables 4.2.6.8 and 6.1.1.4'
O O 0.0106 0.0060 'International Tables Vol C Tables 4.2.6.8 and 6.1.1.4'

loop_
_geom_angle_atom_site_label_1
_geom_angle_atom_site_label_2
_geom_angle_atom_site_label_3
_geom_angle_site_symmetry_1
_geom_angle_site_symmetry_3
_geom_angle
_geom_angle_publ_flag
O1 Co1 O1 . 2_655 85.18(15) yes
O1 Co1 O2 . 2_655 175.22(10) ?
O1 Co1 O2 2_655 2_655 90.11(11) ?
O1 Co1 O2 . . 90.11(11) yes
O1 Co1 O2 2_655 . 175.22(10) yes
O2 Co1 O2 2_655 . 94.61(15) yes
O1 Co1 N1 . . 90.43(10) yes
O1 Co1 N1 2_655 . 92.54(10) yes
O2 Co1 N1 2_655 . 88.98(10) yes
O2 Co1 N1 . . 88.28(10) yes
O1 Co1 N1 . 2_655 92.54(10) ?
O1 Co1 N1 2_655 2_655 90.43(10) ?
O2 Co1 N1 2_655 2_655 88.28(10) ?
O2 Co1 N1 . 2_655 88.98(10) yes
N1 Co1 N1 . 2_655 175.97(15) yes
Co1 O1 H1A . . 112(3) ?
Co1 O1 H1B . . 122(3) ?
H1A O1 H1B . . 104(4) ?
Co1 O2 H2B . . 114(3) ?
Co1 O2 H2A . . 109(3) ?
H2B O2 H2A . . 118(4) ?
C10 N1 C11 . . 116.3(3) ?
C10 N1 Co1 . . 121.5(2) ?
C11 N1 Co1 . . 122.2(2) ?
O3 C1 O4 . . 124.4(4) ?
O3 C1 C2 . . 117.5(3) ?
O4 C1 C2 . . 118.1(3) ?
C3 C2 C7 . . 120.1(3) ?
C3 C2 C1 . . 121.1(3) ?
C7 C2 C1 . . 118.8(3) ?
C2 C3 C4 . . 119.6(3) ?
C2 C3 H3 . . 120.2 ?
C4 C3 H3 . . 120.2 ?
C3 C4 C5 . . 120.3(3) ?
C3 C4 H4 . . 119.8 ?
C5 C4 H4 . . 119.8 ?
C4 C5 C6 . . 120.8(3) ?
C4 C5 H5 . . 119.6 ?
C6 C5 H5 . . 119.6 ?
C5 C6 C7 . . 118.0(3) ?
C5 C6 C8 . . 121.3(3) ?
C7 C6 C8 . . 120.6(3) ?
C2 C7 C6 . . 121.2(3) ?
C2 C7 H7 . . 119.4 ?
C6 C7 H7 . . 119.4 ?
C9 C8 C12 . . 116.6(3) ?
C9 C8 C6 . . 122.1(3) ?
C12 C8 C6 . . 121.2(3) ?
C10 C9 C8 . . 119.9(3) ?
C10 C9 H9 . . 120.0 ?
C8 C9 H9 . . 120.0 ?
N1 C10 C9 . . 123.5(3) ?
N1 C10 H10 . . 118.2 ?
C9 C10 H10 . . 118.2 ?
N1 C11 C12 . . 123.3(3) ?
N1 C11 H11 . . 118.3 ?
C12 C11 H11 . . 118.3 ?
C11 C12 C8 . . 120.2(3) ?
C11 C12 H12 . . 119.9 ?
C8 C12 H12 . . 119.9 ?

loop_
_geom_bond_atom_site_label_1
_geom_bond_atom_site_label_2
_geom_bond_site_symmetry_2
_geom_bond_distance
_geom_bond_publ_flag
Co1 O1 . 2.098(3) yes
Co1 O1 2_655 2.098(3) ?
Co1 O2 2_655 2.117(3) ?
Co1 O2 . 2.117(3) yes
Co1 N1 . 2.148(3) yes
Co1 N1 2_655 2.148(3) ?
O1 H1A . 0.840(10) ?
O1 H1B . 0.836(10) ?
O2 H2B . 0.835(10) ?
O2 H2A . 0.840(10) ?
O3 C1 . 1.249(5) ?
O4 C1 . 1.254(4) ?
N1 C10 . 1.337(4) ?
N1 C11 . 1.342(4) ?
C1 C2 . 1.516(5) ?
C2 C3 . 1.378(5) ?
C2 C7 . 1.386(5) ?
C3 C4 . 1.387(5) ?
C3 H3 . 0.9500 ?
C4 C5 . 1.387(5) ?
C4 H4 . 0.9500 ?
C5 C6 . 1.390(5) ?
C5 H5 . 0.9500 ?
C6 C7 . 1.396(5) ?
C6 C8 . 1.487(5) ?
C7 H7 . 0.9500 ?
C8 C9 . 1.383(5) ?
C8 C12 . 1.383(5) ?
C9 C10 . 1.381(5) ?
C9 H9 . 0.9500 ?
C10 H10 . 0.9500 ?
C11 C12 . 1.377(5) ?
C11 H11 . 0.9500 ?
C12 H12 . 0.9500 ?

loop_
_geom_hbond_atom_site_label_D
_geom_hbond_atom_site_label_H
_geom_hbond_atom_site_label_A
_geom_hbond_site_symmetry_A
_geom_hbond_distance_DH
_geom_hbond_distance_HA
_geom_hbond_distance_DA
_geom_hbond_angle_DHA
O1 H1A O3 7 0.840(10) 1.891(19) 2.692(4) 159(4)
O2 H2A O3 7 0.840(10) 1.935(17) 2.741(4) 160(4)
O1 H1B O4 3_545 0.836(10) 1.908(11) 2.743(4) 177(4)
O2 H2B O4 3 0.835(10) 1.885(12) 2.714(4) 172(4)
